data_7039879
loop_
_publ_author_name
'Spallek, Tatiana'
'He\&s, Oliver'
'Meermann-Zimmermann, Melanie'
'Meermann, Christian'
'Klimpel, Michael G.'
'Estler, Frank'
'Schneider, David'
'Scherer, Wolfgang'
'Tafipolsky, Maxim'
'T\"ornroos, Karl W'
'Maichle-M\"ossmer, C\"acilia'
'Sirsch, Peter'
'Anwander, Reiner'

_publ_section_title
;
 Synthesis and structural diversity of trivalent rare-earth metal
 diisopropylamide complexes.
;
_journal_issue 35
_journal_name_full 'Dalton transactions (Cambridge, England : 2003)'
_journal_page_first 13750
_journal_page_last 13765
_journal_paper_doi 10.1039/c6dt01568a
_journal_volume 45
_journal_year 2016
_chemical_formula_sum 'C28 H64 Lu N4 Na O'
_chemical_formula_weight 670.79
_chemical_name_systematic
; 
 ? 
;
_space_group_IT_number 14
_symmetry_cell_setting monoclinic
_symmetry_space_group_name_Hall '-P 2ybc'
_symmetry_space_group_name_H-M 'P 1 21/c 1'
_atom_sites_solution_hydrogens geom
_atom_sites_solution_primary direct
_atom_sites_solution_secondary difmap
_audit_creation_method SHELXL-97
_audit_update_record
;
2016-03-31 deposited with the CCDC.
2016-05-26 downloaded from the CCDC.
;
_cell_angle_alpha 90.00
_cell_angle_beta 93.719(2)
_cell_angle_gamma 90.00
_cell_formula_units_Z 8
_cell_length_a 15.7468(6)
_cell_length_b 20.6709(7)
_cell_length_c 20.8642(7)
_cell_measurement_reflns_used 2030
_cell_measurement_temperature 108(2)
_cell_measurement_theta_max 69.99
_cell_measurement_theta_min 3.24
_cell_volume 6777.0(4)
_computing_cell_refinement SAINT
_computing_data_collection COSMO
_computing_data_reduction SAINT
_computing_structure_refinement 'SHELXL-97 (Sheldrick, 1997)'
_computing_structure_solution 'SHELXS-97 (Sheldrick, 1990)'
_diffrn_ambient_temperature 108(2)
_diffrn_measured_fraction_theta_full 1.000
_diffrn_measured_fraction_theta_max 1.000
_diffrn_measurement_device_type 'APEX II DUO'
_diffrn_measurement_method omega/phi-scans
_diffrn_radiation_monochromator multilayer
_diffrn_radiation_source 'Imus-focus sealed tube'
_diffrn_radiation_type MoK\a
_diffrn_radiation_wavelength 0.71073
_diffrn_reflns_av_R_equivalents 0.0416
_diffrn_reflns_av_sigmaI/netI 0.0227
_diffrn_reflns_limit_h_max 20
_diffrn_reflns_limit_h_min -19
_diffrn_reflns_limit_k_max 27
_diffrn_reflns_limit_k_min -27
_diffrn_reflns_limit_l_max 27
_diffrn_reflns_limit_l_min -27
_diffrn_reflns_number 132075
_diffrn_reflns_theta_full 28.28
_diffrn_reflns_theta_max 28.28
_diffrn_reflns_theta_min 1.30
_exptl_absorpt_coefficient_mu 2.950
_exptl_absorpt_correction_T_max 0.6915
_exptl_absorpt_correction_T_min 0.5391
_exptl_absorpt_correction_type numerical
_exptl_absorpt_process_details sadabs
_exptl_crystal_colour colourless
_exptl_crystal_density_diffrn 1.315
_exptl_crystal_density_method 'not measured'
_exptl_crystal_description block
_exptl_crystal_F_000 2800
_exptl_crystal_size_max 0.24
_exptl_crystal_size_mid 0.14
_exptl_crystal_size_min 0.13
_refine_diff_density_max 0.887
_refine_diff_density_min -0.485
_refine_diff_density_rms 0.074
_refine_ls_extinction_method none
_refine_ls_goodness_of_fit_ref 1.023
_refine_ls_hydrogen_treatment constr
_refine_ls_matrix_type full
_refine_ls_number_parameters 663
_refine_ls_number_reflns 16805
_refine_ls_number_restraints 0
_refine_ls_restrained_S_all 1.023
_refine_ls_R_factor_all 0.0237
_refine_ls_R_factor_gt 0.0195
_refine_ls_shift/su_max 0.007
_refine_ls_shift/su_mean 0.000
_refine_ls_structure_factor_coef Fsqd
_refine_ls_weighting_details 'calc w=1/[\s^2^(Fo^2^)+(0.0187P)^2^+3.2666P] where P=(Fo^2^+2Fc^2^)/3'
_refine_ls_weighting_scheme calc
_refine_ls_wR_factor_gt 0.0434
_refine_ls_wR_factor_ref 0.0447
_reflns_number_gt 15053
_reflns_number_total 16805
_reflns_threshold_expression >2sigma(I)
_cod_data_source_file c6dt01568a2.cif
_cod_data_source_block mo_ohlu2_0m_a
_cod_depositor_comments 'Adding full bibliography for 7039866--7039885.cif.'
_cod_original_sg_symbol_H-M P21/c
_cod_database_code 7039879

loop_
_symmetry_equiv_pos_as_xyz
'x, y, z'
'-x, y+1/2, -z+1/2'
'-x, -y, -z'
'x, -y-1/2, z-1/2'

loop_
_atom_site_label
_atom_site_type_symbol
_atom_site_fract_x
_atom_site_fract_y
_atom_site_fract_z
_atom_site_U_iso_or_equiv
_atom_site_adp_type
_atom_site_occupancy
_atom_site_symmetry_multiplicity
_atom_site_calc_flag
_atom_site_refinement_flags
C01 C 0.04388(15) 0.46807(14) 0.67925(12) 0.0398(6) Uani 1 1 d .
H01A H 0.0566 0.5087 0.6567 0.048 Uiso 1 1 calc R
H01B H 0.0945 0.4397 0.6795 0.048 Uiso 1 1 calc R
C1 C 0.14490(13) 0.27181(9) 0.55672(10) 0.0212(4) Uani 1 1 d .
H1 H 0.1130 0.2301 0.5519 0.025 Uiso 1 1 calc R
C02 C 0.02179(14) 0.48209(12) 0.74628(11) 0.0318(5) Uani 1 1 d .
H02A H 0.0513 0.5214 0.7633 0.038 Uiso 1 1 calc R
H02B H 0.0363 0.4452 0.7752 0.038 Uiso 1 1 calc R
C2 C 0.14398(15) 0.28894(12) 0.62834(10) 0.0326(5) Uani 1 1 d .
H2A H 0.1773 0.3284 0.6370 0.049 Uiso 1 1 calc R
H2B H 0.1689 0.2533 0.6542 0.049 Uiso 1 1 calc R
H2C H 0.0852 0.2961 0.6395 0.049 Uiso 1 1 calc R
C3 C 0.23583(14) 0.25567(10) 0.53984(13) 0.0312(5) Uani 1 1 d .
H3A H 0.2359 0.2449 0.4941 0.047 Uiso 1 1 calc R
H3B H 0.2569 0.2186 0.5655 0.047 Uiso 1 1 calc R
H3C H 0.2727 0.2931 0.5491 0.047 Uiso 1 1 calc R
C03 C -0.07357(14) 0.49238(11) 0.73821(10) 0.0269(5) Uani 1 1 d .
H03A H -0.1010 0.4832 0.7786 0.032 Uiso 1 1 calc R
H03B H -0.0874 0.5372 0.7244 0.032 Uiso 1 1 calc R
C4 C 0.14869(12) 0.36967(9) 0.48730(9) 0.0176(4) Uani 1 1 d .
H4 H 0.1946 0.3497 0.4629 0.021 Uiso 1 1 calc R
C04 C -0.10103(13) 0.44418(10) 0.68639(10) 0.0249(4) Uani 1 1 d .
H04A H -0.1164 0.4024 0.7057 0.030 Uiso 1 1 calc R
H04B H -0.1509 0.4607 0.6600 0.030 Uiso 1 1 calc R
C5 C 0.19070(14) 0.41601(10) 0.53708(10) 0.0262(4) Uani 1 1 d .
H5A H 0.1468 0.4361 0.5618 0.039 Uiso 1 1 calc R
H5B H 0.2217 0.4497 0.5151 0.039 Uiso 1 1 calc R
H5C H 0.2305 0.3919 0.5662 0.039 Uiso 1 1 calc R
C05 C 0.52536(17) 0.73745(11) 0.92759(12) 0.0345(5) Uani 1 1 d .
H05A H 0.5078 0.7703 0.8948 0.041 Uiso 1 1 calc R
H05B H 0.5799 0.7181 0.9164 0.041 Uiso 1 1 calc R
C06 C 0.53385(15) 0.76725(11) 0.99346(11) 0.0289(5) Uani 1 1 d .
H06A H 0.5572 0.8116 0.9922 0.035 Uiso 1 1 calc R
H06B H 0.5703 0.7406 1.0236 0.035 Uiso 1 1 calc R
C6 C 0.09148(13) 0.40978(9) 0.44010(10) 0.0236(4) Uani 1 1 d .
H6A H 0.0625 0.3810 0.4084 0.035 Uiso 1 1 calc R
H6B H 0.1263 0.4409 0.4180 0.035 Uiso 1 1 calc R
H6C H 0.0491 0.4330 0.4637 0.035 Uiso 1 1 calc R
C07 C 0.44230(16) 0.76749(11) 1.01164(12) 0.0339(5) Uani 1 1 d .
H07A H 0.4390 0.7666 1.0589 0.041 Uiso 1 1 calc R
H07B H 0.4115 0.8060 0.9940 0.041 Uiso 1 1 calc R
C7 C -0.09483(13) 0.13393(9) 0.45572(10) 0.0208(4) Uani 1 1 d .
H7 H -0.1182 0.1734 0.4332 0.025 Uiso 1 1 calc R
C08 C 0.40694(17) 0.70588(13) 0.98109(15) 0.0470(7) Uani 1 1 d .
H08A H 0.4061 0.6710 1.0136 0.056 Uiso 1 1 calc R
H08B H 0.3480 0.7130 0.9629 0.056 Uiso 1 1 calc R
C8 C -0.08288(15) 0.08356(10) 0.40307(10) 0.0280(5) Uani 1 1 d .
H8A H -0.0418 0.0998 0.3736 0.042 Uiso 1 1 calc R
H8B H -0.1376 0.0756 0.3792 0.042 Uiso 1 1 calc R
H8C H -0.0617 0.0431 0.4227 0.042 Uiso 1 1 calc R
C9 C -0.16444(14) 0.11049(11) 0.49891(12) 0.0312(5) Uani 1 1 d .
H9A H -0.1464 0.0699 0.5199 0.047 Uiso 1 1 calc R
H9B H -0.2175 0.1034 0.4727 0.047 Uiso 1 1 calc R
H9C H -0.1737 0.1433 0.5316 0.047 Uiso 1 1 calc R
C10 C 0.02781(13) 0.10105(9) 0.52695(10) 0.0225(4) Uani 1 1 d .
H10 H -0.0054 0.0607 0.5165 0.027 Uiso 1 1 calc R
C11 C 0.02773(16) 0.11104(10) 0.59981(10) 0.0316(5) Uani 1 1 d .
H11A H 0.0597 0.1503 0.6119 0.047 Uiso 1 1 calc R
H11B H 0.0545 0.0737 0.6220 0.047 Uiso 1 1 calc R
H11C H -0.0310 0.1154 0.6121 0.047 Uiso 1 1 calc R
C12 C 0.11764(14) 0.08991(10) 0.50657(12) 0.0315(5) Uani 1 1 d .
H12A H 0.1154 0.0777 0.4611 0.047 Uiso 1 1 calc R
H12B H 0.1446 0.0551 0.5325 0.047 Uiso 1 1 calc R
H12C H 0.1509 0.1297 0.5129 0.047 Uiso 1 1 calc R
C13 C -0.17391(12) 0.29021(10) 0.53757(9) 0.0210(4) Uani 1 1 d .
H13 H -0.2124 0.2560 0.5180 0.025 Uiso 1 1 calc R
C14 C -0.22971(14) 0.34540(12) 0.56009(11) 0.0336(5) Uani 1 1 d .
H14A H -0.1934 0.3811 0.5763 0.050 Uiso 1 1 calc R
H14B H -0.2641 0.3298 0.5944 0.050 Uiso 1 1 calc R
H14C H -0.2673 0.3606 0.5240 0.050 Uiso 1 1 calc R
C15 C -0.12496(15) 0.26083(11) 0.59643(10) 0.0274(5) Uani 1 1 d .
H15A H -0.0857 0.2277 0.5825 0.041 Uiso 1 1 calc R
H15B H -0.1652 0.2412 0.6246 0.041 Uiso 1 1 calc R
H15C H -0.0927 0.2949 0.6199 0.041 Uiso 1 1 calc R
C16 C -0.15094(12) 0.33436(9) 0.42931(10) 0.0196(4) Uani 1 1 d .
H16 H -0.1092 0.3242 0.3966 0.023 Uiso 1 1 calc R
C17 C -0.23468(13) 0.30279(10) 0.40372(10) 0.0241(4) Uani 1 1 d .
H17A H -0.2292 0.2556 0.4062 0.036 Uiso 1 1 calc R
H17B H -0.2474 0.3157 0.3589 0.036 Uiso 1 1 calc R
H17C H -0.2809 0.3169 0.4297 0.036 Uiso 1 1 calc R
C18 C -0.16006(14) 0.40828(10) 0.42789(13) 0.0329(5) Uani 1 1 d .
H18A H -0.2024 0.4216 0.4577 0.049 Uiso 1 1 calc R
H18B H -0.1786 0.4223 0.3843 0.049 Uiso 1 1 calc R
H18C H -0.1051 0.4282 0.4407 0.049 Uiso 1 1 calc R
C19 C -0.01385(14) 0.26041(10) 0.29323(9) 0.0238(4) Uani 1 1 d .
H19 H 0.0249 0.2404 0.2627 0.029 Uiso 1 1 calc R
C20 C -0.09803(15) 0.22279(11) 0.28773(10) 0.0291(5) Uani 1 1 d .
H20A H -0.0867 0.1767 0.2955 0.044 Uiso 1 1 calc R
H20B H -0.1253 0.2285 0.2445 0.044 Uiso 1 1 calc R
H20C H -0.1358 0.2391 0.3196 0.044 Uiso 1 1 calc R
C21 C -0.03023(17) 0.33097(11) 0.27153(11) 0.0354(5) Uani 1 1 d .
H21A H -0.0703 0.3513 0.2994 0.053 Uiso 1 1 calc R
H21B H -0.0543 0.3314 0.2270 0.053 Uiso 1 1 calc R
H21C H 0.0235 0.3550 0.2744 0.053 Uiso 1 1 calc R
C22 C 0.11880(13) 0.23993(9) 0.35805(10) 0.0230(4) Uani 1 1 d .
H22 H 0.1404 0.2401 0.4042 0.028 Uiso 1 1 calc R
C23 C 0.13749(16) 0.17162(11) 0.33249(12) 0.0346(5) Uani 1 1 d .
H23A H 0.1048 0.1396 0.3552 0.052 Uiso 1 1 calc R
H23B H 0.1984 0.1623 0.3396 0.052 Uiso 1 1 calc R
H23C H 0.1211 0.1696 0.2864 0.052 Uiso 1 1 calc R
C24 C 0.17319(15) 0.28946(11) 0.32418(12) 0.0348(5) Uani 1 1 d .
H24A H 0.1562 0.2900 0.2782 0.052 Uiso 1 1 calc R
H24B H 0.2334 0.2775 0.3305 0.052 Uiso 1 1 calc R
H24C H 0.1647 0.3325 0.3423 0.052 Uiso 1 1 calc R
C50 C 0.45720(14) 0.33064(9) 0.77389(11) 0.0283(5) Uani 1 1 d .
H50 H 0.4935 0.2926 0.7641 0.034 Uiso 1 1 calc R
C51 C 0.38080(15) 0.33098(10) 0.72476(12) 0.0330(5) Uani 1 1 d .
H51A H 0.3439 0.3678 0.7332 0.050 Uiso 1 1 calc R
H51B H 0.3487 0.2906 0.7282 0.050 Uiso 1 1 calc R
H51C H 0.4008 0.3347 0.6814 0.050 Uiso 1 1 calc R
C52 C 0.42643(16) 0.32082(12) 0.84166(12) 0.0413(6) Uani 1 1 d .
H52A H 0.4756 0.3195 0.8729 0.062 Uiso 1 1 calc R
H52B H 0.3950 0.2800 0.8432 0.062 Uiso 1 1 calc R
H52C H 0.3891 0.3567 0.8521 0.062 Uiso 1 1 calc R
C53 C 0.60048(13) 0.37566(9) 0.76650(10) 0.0226(4) Uani 1 1 d .
H53 H 0.6283 0.4190 0.7637 0.027 Uiso 1 1 calc R
C54 C 0.64290(15) 0.34314(10) 0.82669(11) 0.0296(5) Uani 1 1 d .
H54A H 0.6320 0.3689 0.8647 0.044 Uiso 1 1 calc R
H54B H 0.7044 0.3402 0.8225 0.044 Uiso 1 1 calc R
H54C H 0.6194 0.2996 0.8312 0.044 Uiso 1 1 calc R
C55 C 0.62537(16) 0.33810(11) 0.70690(11) 0.0332(5) Uani 1 1 d .
H55A H 0.6019 0.2942 0.7079 0.050 Uiso 1 1 calc R
H55B H 0.6875 0.3358 0.7068 0.050 Uiso 1 1 calc R
H55C H 0.6025 0.3603 0.6680 0.050 Uiso 1 1 calc R
C56 C 0.65007(12) 0.57238(9) 0.79789(10) 0.0204(4) Uani 1 1 d .
H56 H 0.6298 0.5662 0.7519 0.025 Uiso 1 1 calc R
C57 C 0.74022(13) 0.54430(11) 0.80324(12) 0.0319(5) Uani 1 1 d .
H57A H 0.7662 0.5523 0.8465 0.048 Uiso 1 1 calc R
H57B H 0.7745 0.5650 0.7714 0.048 Uiso 1 1 calc R
H57C H 0.7377 0.4976 0.7953 0.048 Uiso 1 1 calc R
C58 C 0.65450(14) 0.64606(10) 0.80729(11) 0.0279(5) Uani 1 1 d .
H58A H 0.5973 0.6645 0.8003 0.042 Uiso 1 1 calc R
H58B H 0.6919 0.6649 0.7764 0.042 Uiso 1 1 calc R
H58C H 0.6771 0.6558 0.8511 0.042 Uiso 1 1 calc R
C59 C 0.61801(14) 0.51309(10) 0.89741(10) 0.0250(4) Uani 1 1 d .
H59 H 0.6676 0.4843 0.8907 0.030 Uiso 1 1 calc R
C60 C 0.54798(15) 0.47172(11) 0.92403(10) 0.0287(5) Uani 1 1 d .
H60A H 0.5002 0.4994 0.9341 0.043 Uiso 1 1 calc R
H60B H 0.5704 0.4497 0.9631 0.043 Uiso 1 1 calc R
H60C H 0.5285 0.4395 0.8919 0.043 Uiso 1 1 calc R
C61 C 0.64684(16) 0.56417(12) 0.94765(11) 0.0366(6) Uani 1 1 d .
H61A H 0.6939 0.5894 0.9319 0.055 Uiso 1 1 calc R
H61B H 0.6659 0.5426 0.9879 0.055 Uiso 1 1 calc R
H61C H 0.5992 0.5930 0.9552 0.055 Uiso 1 1 calc R
C62 C 0.44583(12) 0.49231(9) 0.62290(9) 0.0194(4) Uani 1 1 d .
H62 H 0.4075 0.4789 0.6569 0.023 Uiso 1 1 calc R
C63 C 0.45735(15) 0.43213(10) 0.58180(10) 0.0285(5) Uani 1 1 d .
H63A H 0.4955 0.4422 0.5479 0.043 Uiso 1 1 calc R
H63B H 0.4020 0.4184 0.5624 0.043 Uiso 1 1 calc R
H63C H 0.4820 0.3972 0.6088 0.043 Uiso 1 1 calc R
C64 C 0.39664(14) 0.54462(10) 0.58308(10) 0.0267(5) Uani 1 1 d .
H64A H 0.3848 0.5814 0.6108 0.040 Uiso 1 1 calc R
H64B H 0.3429 0.5265 0.5648 0.040 Uiso 1 1 calc R
H64C H 0.4310 0.5593 0.5483 0.040 Uiso 1 1 calc R
C65 C 0.58739(13) 0.53869(11) 0.61444(9) 0.0247(4) Uani 1 1 d .
H65 H 0.5651 0.5288 0.5696 0.030 Uiso 1 1 calc R
C66 C 0.67242(14) 0.50363(12) 0.62563(11) 0.0334(5) Uani 1 1 d .
H66A H 0.6962 0.5123 0.6694 0.050 Uiso 1 1 calc R
H66B H 0.7120 0.5191 0.5946 0.050 Uiso 1 1 calc R
H66C H 0.6636 0.4570 0.6201 0.050 Uiso 1 1 calc R
C67 C 0.60152(15) 0.61191(11) 0.61860(12) 0.0353(6) Uani 1 1 d .
H67A H 0.5474 0.6343 0.6088 0.053 Uiso 1 1 calc R
H67B H 0.6425 0.6249 0.5876 0.053 Uiso 1 1 calc R
H67C H 0.6237 0.6234 0.6621 0.053 Uiso 1 1 calc R
C68 C 0.32430(13) 0.49550(9) 0.80012(9) 0.0193(4) Uani 1 1 d .
H68 H 0.3585 0.4547 0.8014 0.023 Uiso 1 1 calc R
C69 C 0.24950(13) 0.48293(10) 0.75079(11) 0.0262(4) Uani 1 1 d .
H69A H 0.2103 0.5198 0.7501 0.039 Uiso 1 1 calc R
H69B H 0.2194 0.4436 0.7626 0.039 Uiso 1 1 calc R
H69C H 0.2710 0.4774 0.7081 0.039 Uiso 1 1 calc R
C70 C 0.29118(15) 0.50203(12) 0.86755(11) 0.0323(5) Uani 1 1 d .
H70A H 0.3393 0.5082 0.8991 0.048 Uiso 1 1 calc R
H70B H 0.2602 0.4627 0.8780 0.048 Uiso 1 1 calc R
H70C H 0.2529 0.5394 0.8685 0.048 Uiso 1 1 calc R
C71 C 0.34445(12) 0.60431(9) 0.75123(9) 0.0186(4) Uani 1 1 d .
H71 H 0.3118 0.5900 0.7110 0.022 Uiso 1 1 calc R
C72 C 0.28345(14) 0.64310(10) 0.79155(11) 0.0286(5) Uani 1 1 d .
H72A H 0.2337 0.6165 0.7995 0.043 Uiso 1 1 calc R
H72B H 0.2650 0.6823 0.7682 0.043 Uiso 1 1 calc R
H72C H 0.3129 0.6551 0.8327 0.043 Uiso 1 1 calc R
C73 C 0.41514(13) 0.64985(9) 0.73221(10) 0.0234(4) Uani 1 1 d .
H73A H 0.4439 0.6686 0.7710 0.035 Uiso 1 1 calc R
H73B H 0.3905 0.6846 0.7050 0.035 Uiso 1 1 calc R
H73C H 0.4564 0.6256 0.7085 0.035 Uiso 1 1 calc R
O1 O -0.02867(9) 0.43640(7) 0.64761(7) 0.0251(3) Uani 1 1 d .
O2 O 0.46068(9) 0.68828(7) 0.93143(7) 0.0295(3) Uani 1 1 d .
N1 N 0.09810(9) 0.31733(7) 0.51287(7) 0.0142(3) Uani 1 1 d .
N2 N -0.01478(10) 0.15416(7) 0.49057(7) 0.0174(3) Uani 1 1 d .
N3 N -0.11300(10) 0.30791(7) 0.49013(7) 0.0150(3) Uani 1 1 d .
N4 N 0.02748(11) 0.25533(7) 0.35774(8) 0.0181(3) Uani 1 1 d .
N5 N 0.50913(10) 0.38890(7) 0.76862(8) 0.0192(3) Uani 1 1 d .
N6 N 0.58710(10) 0.53854(8) 0.83490(7) 0.0178(3) Uani 1 1 d .
N7 N 0.52452(10) 0.51542(8) 0.65747(7) 0.0179(3) Uani 1 1 d .
N8 N 0.38352(10) 0.54659(7) 0.78232(7) 0.0152(3) Uani 1 1 d .
Na1 Na -0.01824(5) 0.37578(4) 0.55758(4) 0.02228(17) Uani 1 1 d .
Na2 Na 0.46610(5) 0.59999(4) 0.86834(4) 0.02367(17) Uani 1 1 d .
Lu1 Lu 0.001036(5) 0.253602(3) 0.459276(3) 0.01136(2) Uani 1 1 d .
Lu2 Lu 0.501754(5) 0.493607(3) 0.756894(3) 0.01195(2) Uani 1 1 d .

loop_
_atom_site_aniso_label
_atom_site_aniso_U_11
_atom_site_aniso_U_22
_atom_site_aniso_U_33
_atom_site_aniso_U_23
_atom_site_aniso_U_13
_atom_site_aniso_U_12
C01 0.0231(12) 0.0610(16) 0.0356(13) -0.0220(12) 0.0054(10) -0.0096(11)
C1 0.0161(10) 0.0202(9) 0.0263(10) 0.0042(8) -0.0063(8) -0.0002(8)
C02 0.0219(11) 0.0470(13) 0.0261(11) -0.0111(10) -0.0007(9) 0.0045(10)
C2 0.0306(13) 0.0437(13) 0.0224(11) 0.0095(10) -0.0055(9) -0.0028(10)
C3 0.0211(12) 0.0284(11) 0.0428(14) 0.0022(9) -0.0073(10) 0.0075(9)
C03 0.0222(11) 0.0332(11) 0.0255(11) -0.0071(9) 0.0029(8) 0.0046(9)
C4 0.0136(9) 0.0173(8) 0.0221(10) -0.0002(7) 0.0025(7) -0.0023(7)
C04 0.0196(11) 0.0258(10) 0.0297(11) -0.0025(8) 0.0055(8) -0.0026(8)
C5 0.0239(11) 0.0237(10) 0.0310(11) -0.0028(8) 0.0007(9) -0.0085(8)
C05 0.0398(15) 0.0354(12) 0.0293(12) -0.0079(10) 0.0098(10) -0.0115(10)
C06 0.0325(13) 0.0271(10) 0.0272(11) -0.0042(9) 0.0032(9) -0.0024(9)
C6 0.0241(11) 0.0198(9) 0.0270(11) 0.0075(8) 0.0014(8) -0.0024(8)
C07 0.0357(14) 0.0308(11) 0.0356(13) -0.0101(10) 0.0051(10) 0.0073(10)
C7 0.0199(10) 0.0154(8) 0.0269(10) 0.0012(7) -0.0009(8) -0.0017(7)
C08 0.0341(15) 0.0398(14) 0.0698(19) -0.0219(13) 0.0249(13) -0.0075(11)
C8 0.0353(13) 0.0193(10) 0.0289(11) -0.0024(8) -0.0018(9) -0.0048(9)
C9 0.0253(12) 0.0264(11) 0.0427(14) -0.0036(10) 0.0079(10) -0.0085(9)
C10 0.0254(11) 0.0133(8) 0.0284(11) 0.0041(8) 0.0000(9) 0.0005(8)
C11 0.0443(15) 0.0226(10) 0.0272(11) 0.0084(9) -0.0030(10) 0.0005(10)
C12 0.0279(12) 0.0207(10) 0.0456(14) 0.0082(9) -0.0003(10) 0.0057(9)
C13 0.0149(10) 0.0273(10) 0.0211(10) -0.0056(8) 0.0040(8) -0.0042(8)
C14 0.0195(11) 0.0476(14) 0.0342(12) -0.0179(11) 0.0067(9) 0.0030(10)
C15 0.0279(12) 0.0357(12) 0.0194(10) -0.0016(8) 0.0063(9) -0.0085(9)
C16 0.0135(10) 0.0195(9) 0.0253(10) 0.0020(8) -0.0019(8) 0.0019(7)
C17 0.0187(11) 0.0277(10) 0.0250(10) -0.0011(8) -0.0047(8) 0.0005(8)
C18 0.0211(12) 0.0212(10) 0.0553(15) 0.0082(10) -0.0060(10) 0.0023(8)
C19 0.0308(12) 0.0269(10) 0.0140(9) -0.0012(8) 0.0043(8) -0.0036(9)
C20 0.0359(13) 0.0311(11) 0.0195(10) -0.0034(9) -0.0048(9) -0.0044(10)
C21 0.0474(15) 0.0352(12) 0.0232(11) 0.0101(9) -0.0006(10) -0.0046(11)
C22 0.0211(11) 0.0258(10) 0.0227(10) -0.0045(8) 0.0067(8) -0.0012(8)
C23 0.0340(14) 0.0317(12) 0.0395(13) -0.0093(10) 0.0128(10) 0.0058(10)
C24 0.0289(13) 0.0390(13) 0.0385(13) -0.0104(10) 0.0176(10) -0.0105(10)
C50 0.0280(12) 0.0148(9) 0.0421(13) 0.0054(9) 0.0011(10) 0.0011(8)
C51 0.0339(13) 0.0203(10) 0.0443(14) -0.0065(9) -0.0014(11) -0.0028(9)
C52 0.0371(15) 0.0383(13) 0.0479(15) 0.0242(12) -0.0003(12) -0.0108(11)
C53 0.0237(11) 0.0180(9) 0.0264(10) 0.0054(8) 0.0048(8) 0.0053(8)
C54 0.0291(12) 0.0267(11) 0.0327(12) 0.0038(9) -0.0012(9) 0.0111(9)
C55 0.0383(14) 0.0329(12) 0.0292(12) 0.0039(9) 0.0082(10) 0.0169(10)
C56 0.0147(10) 0.0262(10) 0.0204(10) -0.0021(8) 0.0007(7) 0.0003(8)
C57 0.0140(11) 0.0407(13) 0.0413(13) -0.0037(10) 0.0043(9) 0.0035(9)
C58 0.0213(11) 0.0288(11) 0.0340(12) -0.0027(9) 0.0045(9) -0.0057(9)
C59 0.0233(11) 0.0321(11) 0.0192(10) 0.0019(8) -0.0027(8) 0.0058(9)
C60 0.0351(13) 0.0327(11) 0.0184(10) 0.0044(8) 0.0038(9) 0.0061(9)
C61 0.0380(14) 0.0477(14) 0.0226(11) -0.0017(10) -0.0106(10) -0.0004(11)
C62 0.0178(10) 0.0253(9) 0.0153(9) 0.0004(7) 0.0016(7) 0.0030(8)
C63 0.0317(13) 0.0328(11) 0.0203(10) -0.0026(9) -0.0034(9) 0.0054(9)
C64 0.0230(11) 0.0347(11) 0.0216(10) 0.0010(9) -0.0046(8) 0.0090(9)
C65 0.0189(11) 0.0403(12) 0.0154(9) 0.0095(8) 0.0041(8) 0.0021(9)
C66 0.0223(12) 0.0513(15) 0.0276(11) 0.0076(10) 0.0097(9) 0.0076(10)
C67 0.0290(13) 0.0397(13) 0.0375(13) 0.0231(11) 0.0044(10) -0.0022(10)
C68 0.0160(10) 0.0211(9) 0.0209(9) 0.0017(7) 0.0024(7) -0.0011(7)
C69 0.0179(11) 0.0260(10) 0.0342(12) 0.0015(9) -0.0012(9) -0.0052(8)
C70 0.0255(13) 0.0448(14) 0.0277(11) 0.0048(10) 0.0100(9) -0.0044(10)
C71 0.0149(10) 0.0169(9) 0.0238(10) -0.0021(7) -0.0018(7) 0.0019(7)
C72 0.0217(11) 0.0271(11) 0.0368(12) -0.0027(9) -0.0004(9) 0.0090(9)
C73 0.0213(11) 0.0183(9) 0.0299(11) 0.0027(8) -0.0024(8) -0.0011(8)
O1 0.0189(8) 0.0325(8) 0.0241(7) -0.0114(6) 0.0020(6) -0.0019(6)
O2 0.0247(8) 0.0283(8) 0.0361(9) -0.0141(7) 0.0060(7) -0.0046(6)
N1 0.0112(8) 0.0142(7) 0.0170(8) 0.0022(6) -0.0006(6) 0.0005(6)
N2 0.0179(8) 0.0141(7) 0.0201(8) 0.0029(6) -0.0010(6) 0.0005(6)
N3 0.0119(8) 0.0170(7) 0.0161(8) -0.0019(6) 0.0001(6) 0.0008(6)
N4 0.0182(9) 0.0192(8) 0.0170(8) -0.0012(6) 0.0022(6) -0.0004(6)
N5 0.0184(9) 0.0151(7) 0.0242(9) 0.0046(6) 0.0024(7) 0.0028(6)
N6 0.0132(8) 0.0235(8) 0.0165(8) 0.0011(6) -0.0002(6) 0.0011(6)
N7 0.0156(8) 0.0244(8) 0.0141(7) 0.0037(6) 0.0030(6) 0.0003(7)
N8 0.0114(8) 0.0154(7) 0.0188(8) 0.0007(6) 0.0004(6) 0.0001(6)
Na1 0.0174(4) 0.0247(4) 0.0250(4) -0.0112(3) 0.0032(3) -0.0023(3)
Na2 0.0186(4) 0.0270(4) 0.0250(4) -0.0104(3) -0.0012(3) 0.0027(3)
Lu1 0.01157(4) 0.01052(4) 0.01208(4) 0.00020(2) 0.00129(3) 0.00022(3)
Lu2 0.01129(4) 0.01274(4) 0.01190(4) 0.00153(3) 0.00133(3) 0.00156(3)

loop_
_atom_type_symbol
_atom_type_description
_atom_type_scat_dispersion_real
_atom_type_scat_dispersion_imag
_atom_type_scat_source
C C 0.0033 0.0016 'International Tables Vol C Tables 4.2.6.8 and 6.1.1.4'
N N 0.0061 0.0033 'International Tables Vol C Tables 4.2.6.8 and 6.1.1.4'
Na Na 0.0362 0.0249 'International Tables Vol C Tables 4.2.6.8 and 6.1.1.4'
Lu Lu -0.4720 5.8584 'International Tables Vol C Tables 4.2.6.8 and 6.1.1.4'
O O 0.0106 0.0060 'International Tables Vol C Tables 4.2.6.8 and 6.1.1.4'
H H 0.0000 0.0000 'International Tables Vol C Tables 4.2.6.8 and 6.1.1.4'

loop_
_geom_angle_atom_site_label_1
_geom_angle_atom_site_label_2
_geom_angle_atom_site_label_3
_geom_angle
O1 C01 C02 106.99(18)
N1 C1 C3 115.63(17)
N1 C1 C2 114.85(17)
C3 C1 C2 109.96(17)
N1 C1 Lu1 47.77(8)
C3 C1 Lu1 119.84(14)
C2 C1 Lu1 129.82(14)
C01 C02 C03 102.28(18)
C04 C03 C02 102.84(17)
N1 C4 C5 115.86(16)
N1 C4 C6 108.81(15)
C5 C4 C6 107.89(16)
N1 C4 Na1 50.11(8)
C5 C4 Na1 89.76(12)
C6 C4 Na1 78.50(11)
O1 C04 C03 105.88(16)
O2 C05 C06 104.99(18)
C05 C06 C07 101.57(19)
C08 C07 C06 102.82(18)
N2 C7 C8 113.89(17)
N2 C7 C9 114.74(17)
C8 C7 C9 109.28(16)
N2 C7 Lu1 46.97(8)
C8 C7 Lu1 120.67(13)
C9 C7 Lu1 129.99(13)
O2 C08 C07 107.51(19)
N2 C10 C12 111.71(16)
N2 C10 C11 112.39(16)
C12 C10 C11 110.98(18)
N3 C13 C14 115.71(17)
N3 C13 C15 108.80(16)
C14 C13 C15 108.54(17)
N3 C13 Na1 52.37(9)
C14 C13 Na1 89.89(12)
C15 C13 Na1 76.14(11)
N3 C16 C18 114.74(17)
N3 C16 C17 115.67(16)
C18 C16 C17 109.82(16)
N3 C16 Lu1 47.88(8)
C18 C16 Lu1 129.85(13)
C17 C16 Lu1 119.96(12)
N4 C19 C20 111.33(16)
N4 C19 C21 113.21(17)
C20 C19 C21 109.25(19)
N4 C22 C24 115.30(18)
N4 C22 C23 113.84(17)
C24 C22 C23 109.03(17)
N4 C22 Lu1 46.75(9)
C24 C22 Lu1 131.98(13)
C23 C22 Lu1 118.92(13)
N5 C50 C51 111.40(17)
N5 C50 C52 112.87(19)
C51 C50 C52 109.6(2)
N5 C53 C54 115.55(17)
N5 C53 C55 114.84(18)
C54 C53 C55 108.63(16)
N5 C53 Lu2 47.26(8)
C54 C53 Lu2 128.91(13)
C55 C53 Lu2 122.25(13)
N6 C56 C57 115.74(17)
N6 C56 C58 115.50(16)
C57 C56 C58 109.40(17)
N6 C56 Lu2 48.52(8)
C57 C56 Lu2 121.91(13)
C58 C56 Lu2 128.10(13)
N6 C59 C60 108.64(17)
N6 C59 C61 115.38(18)
C60 C59 C61 108.97(18)
N6 C59 Na2 52.61(9)
C60 C59 Na2 79.93(12)
C61 C59 Na2 85.61(13)
N7 C62 C63 114.34(16)
N7 C62 C64 114.45(16)
C63 C62 C64 110.02(16)
N7 C62 Lu2 47.62(8)
C63 C62 Lu2 120.86(12)
C64 C62 Lu2 128.97(13)
N7 C65 C66 111.86(16)
N7 C65 C67 113.11(18)
C66 C65 C67 109.74(19)
N8 C68 C69 115.03(16)
N8 C68 C70 115.20(16)
C69 C68 C70 109.72(17)
N8 C71 C73 108.81(15)
N8 C71 C72 115.97(17)
C73 C71 C72 108.12(16)
N8 C71 Na2 52.58(9)
C73 C71 Na2 78.06(11)
C72 C71 Na2 87.63(12)
C01 O1 C04 108.84(15)
C01 O1 Na1 122.15(12)
C04 O1 Na1 128.64(12)
C08 O2 C05 108.32(17)
C08 O2 Na2 132.61(14)
C05 O2 Na2 118.91(13)
C4 N1 C1 115.80(15)
C4 N1 Lu1 128.11(11)
C1 N1 Lu1 103.29(11)
C4 N1 Na1 102.36(11)
C1 N1 Na1 115.94(12)
Lu1 N1 Na1 88.70(5)
C10 N2 C7 112.91(15)
C10 N2 Lu1 143.36(13)
C7 N2 Lu1 103.34(11)
C13 N3 C16 115.28(15)
C13 N3 Lu1 129.62(12)
C16 N3 Lu1 103.05(11)
C13 N3 Na1 99.03(11)
C16 N3 Na1 118.98(11)
Lu1 N3 Na1 88.98(5)
C19 N4 C22 113.35(16)
C19 N4 Lu1 142.46(14)
C22 N4 Lu1 103.86(12)
C50 N5 C53 113.72(15)
C50 N5 Lu2 143.04(13)
C53 N5 Lu2 103.11(11)
C59 N6 C56 116.28(16)
C59 N6 Lu2 130.39(13)
C56 N6 Lu2 102.02(11)
C59 N6 Na2 98.86(12)
C56 N6 Na2 118.00(12)
Lu2 N6 Na2 88.89(6)
C65 N7 C62 112.85(15)
C65 N7 Lu2 144.57(13)
C62 N7 Lu2 102.38(11)
C68 N8 C71 116.02(15)
C68 N8 Lu2 104.91(11)
C71 N8 Lu2 128.16(12)
C68 N8 Na2 117.37(11)
C71 N8 Na2 98.42(11)
Lu2 N8 Na2 89.07(5)
O1 Na1 N3 136.27(6)
O1 Na1 N1 133.47(6)
N3 Na1 N1 86.59(6)
O1 Na1 C13 109.55(6)
N3 Na1 C13 28.60(5)
N1 Na1 C13 106.27(6)
O1 Na1 C4 121.55(6)
N3 Na1 C4 102.16(6)
N1 Na1 C4 27.54(5)
C13 Na1 C4 127.98(6)
O1 Na1 Lu1 162.93(5)
N3 Na1 Lu1 43.23(4)
N1 Na1 Lu1 43.50(4)
C13 Na1 Lu1 64.61(4)
C4 Na1 Lu1 63.66(4)
O2 Na2 N8 139.91(6)
O2 Na2 N6 130.61(6)
N8 Na2 N6 86.68(6)
O2 Na2 C71 113.84(6)
N8 Na2 C71 28.99(5)
N6 Na2 C71 104.62(6)
O2 Na2 C59 115.05(6)
N8 Na2 C59 105.00(6)
N6 Na2 C59 28.53(5)
C71 Na2 C59 129.44(6)
O2 Na2 Lu2 166.54(5)
N8 Na2 Lu2 43.45(4)
N6 Na2 Lu2 43.23(4)
C71 Na2 Lu2 64.69(4)
C59 Na2 Lu2 64.75(4)
N2 Lu1 N4 109.82(6)
N2 Lu1 N3 106.07(6)
N4 Lu1 N3 118.39(6)
N2 Lu1 N1 119.30(5)
N4 Lu1 N1 107.76(6)
N3 Lu1 N1 95.42(5)
N2 Lu1 C7 29.69(6)
N4 Lu1 C7 96.94(6)
N3 Lu1 C7 90.53(5)
N1 Lu1 C7 147.75(5)
N2 Lu1 C22 102.50(6)
N4 Lu1 C22 29.39(6)
N3 Lu1 C22 144.51(6)
N1 Lu1 C22 88.47(6)
C7 Lu1 C22 104.70(6)
N2 Lu1 C16 119.40(6)
N4 Lu1 C16 89.33(6)
N3 Lu1 C16 29.08(5)
N1 Lu1 C16 106.76(5)
C7 Lu1 C16 93.64(5)
C22 Lu1 C16 116.54(6)
N2 Lu1 C1 90.65(6)
N4 Lu1 C1 118.48(6)
N3 Lu1 C1 109.21(6)
N1 Lu1 C1 28.94(5)
C7 Lu1 C1 119.95(5)
C22 Lu1 C1 90.89(6)
C16 Lu1 C1 130.22(5)
N2 Lu1 Na1 121.51(4)
N4 Lu1 Na1 128.66(4)
N3 Lu1 Na1 47.78(4)
N1 Lu1 Na1 47.81(4)
C7 Lu1 Na1 127.19(4)
C22 Lu1 Na1 128.11(4)
C16 Lu1 Na1 65.81(4)
C1 Lu1 Na1 64.63(4)
N7 Lu2 N5 107.57(6)
N7 Lu2 N6 118.55(6)
N5 Lu2 N6 107.73(6)
N7 Lu2 N8 108.28(6)
N5 Lu2 N8 119.67(6)
N6 Lu2 N8 95.35(6)
N7 Lu2 C62 30.00(6)
N5 Lu2 C62 96.35(6)
N6 Lu2 C62 147.16(6)
N8 Lu2 C62 91.59(5)
N7 Lu2 C53 96.88(6)
N5 Lu2 C53 29.63(6)
N6 Lu2 C53 90.27(6)
N8 Lu2 C53 147.40(6)
C62 Lu2 C53 100.89(6)
N7 Lu2 C56 89.17(6)
N5 Lu2 C56 118.91(6)
N6 Lu2 C56 29.45(6)
N8 Lu2 C56 108.45(5)
C62 Lu2 C56 118.49(6)
C53 Lu2 C56 91.93(6)
N7 Lu2 Na2 125.75(5)
N5 Lu2 Na2 126.67(5)
N6 Lu2 Na2 47.88(4)
N8 Lu2 Na2 47.48(4)
C62 Lu2 Na2 129.83(4)
C53 Lu2 Na2 129.28(4)
C56 Lu2 Na2 65.77(4)

loop_
_geom_bond_atom_site_label_1
_geom_bond_atom_site_label_2
_geom_bond_distance
C01 O1 1.439(3)
C01 C02 1.491(3)
C1 N1 1.476(2)
C1 C3 1.533(3)
C1 C2 1.537(3)
C1 Lu1 2.9682(19)
C02 C03 1.515(3)
C03 C04 1.513(3)
C4 N1 1.465(2)
C4 C5 1.531(3)
C4 C6 1.534(3)
C4 Na1 3.095(2)
C04 O1 1.449(2)
C05 O2 1.445(3)
C05 C06 1.504(3)
C06 C07 1.514(3)
C07 C08 1.514(3)
C7 N2 1.474(2)
C7 C8 1.534(3)
C7 C9 1.542(3)
C7 Lu1 2.8964(18)
C08 O2 1.427(3)
C10 N2 1.472(2)
C10 C12 1.521(3)
C10 C11 1.534(3)
C13 N3 1.469(2)
C13 C14 1.532(3)
C13 C15 1.532(3)
C13 Na1 3.030(2)
C16 N3 1.472(2)
C16 C18 1.535(3)
C16 C17 1.536(3)
C16 Lu1 2.9513(18)
C19 N4 1.460(3)
C19 C20 1.535(3)
C19 C21 1.544(3)
C22 N4 1.472(3)
C22 C24 1.536(3)
C22 C23 1.544(3)
C22 Lu1 2.913(2)
C50 N5 1.464(2)
C50 C51 1.529(3)
C50 C52 1.538(3)
C53 N5 1.468(3)
C53 C54 1.538(3)
C53 C55 1.538(3)
C53 Lu2 2.8915(19)
C56 N6 1.472(2)
C56 C57 1.531(3)
C56 C58 1.537(3)
C56 Lu2 2.9289(19)
C59 N6 1.460(2)
C59 C60 1.528(3)
C59 C61 1.535(3)
C59 Na2 3.021(2)
C62 N7 1.472(2)
C62 C63 1.528(3)
C62 C64 1.541(3)
C62 Lu2 2.8762(18)
C65 N7 1.460(2)
C65 C66 1.527(3)
C65 C67 1.531(3)
C68 N8 1.472(2)
C68 C69 1.535(3)
C68 C70 1.538(3)
C71 N8 1.473(2)
C71 C73 1.530(3)
C71 C72 1.542(3)
C71 Na2 3.007(2)
O1 Na1 2.2728(15)
O2 Na2 2.2551(16)
N1 Lu1 2.2583(15)
N1 Na1 2.4306(17)
N2 Lu1 2.1759(15)
N3 Lu1 2.2470(15)
N3 Na1 2.4295(17)
N4 Lu1 2.1856(16)
N5 Lu2 2.1805(15)
N6 Lu2 2.2436(16)
N6 Na2 2.4296(17)
N7 Lu2 2.1753(15)
N8 Lu2 2.2529(15)
N8 Na2 2.4141(17)
Na1 Lu1 3.2799(7)
Na2 Lu2 3.2752(8)
